data_9002251
loop_
_publ_author_name
'Artioli, G.'
'Fumagalli, P.'
'Poli, S.'

_publ_section_title
;
 The crystal structure of Mg8(Mg2Al2)Al8Si12(O,OH)56 pumpellyite and its
 relevance in ultramafic systems at high pressure
;
_journal_name_full 'American Mineralogist'
_journal_page_first 1906
_journal_page_last 1914
_journal_volume 84
_journal_year 1999
_chemical_formula_structural Mg8(Mg2Al2)Al8Si12(O,OH)56
_chemical_formula_sum 'Al5.01 Mg4.76 O28 Si6'
_space_group_IT_number 11
_symmetry_space_group_name_Hall '-P 2yb'
_symmetry_space_group_name_H-M 'P 1 21/m 1'
_cell_angle_alpha 90
_cell_angle_beta 97.691
_cell_angle_gamma 90
_cell_length_a 8.5758
_cell_length_b 5.7295
_cell_length_c 18.5376
_cell_formula_units_Z 2
_cell_volume 902.652
_database_code_amcsd 0002335
_exptl_crystal_density_diffrn 3.191
_cod_original_formula_sum 'Mg4.76 Al5.01 Si6 O28'
_cod_database_code 9002251
_amcsd_formula_title Mg8(Mg2Al2)Al8Si12(O,OH)56

loop_
_space_group_symop_operation_xyz
x,y,z
x,1/2-y,z
-x,1/2+y,-z
-x,-y,-z

loop_
_atom_site_label
_atom_site_fract_x
_atom_site_fract_y
_atom_site_fract_z
_atom_site_occupancy
_atom_site_U_iso_or_equiv
Mg1 0.29400 0.75000 0.58200 1.00000 0.09500
Mg2 0.22500 0.75000 0.41000 1.00000 0.09500
Mg3 0.73100 0.75000 0.90900 1.00000 0.09500
Mg4 0.81800 0.75000 0.08400 1.00000 0.09500
MgX1 0.00000 0.50000 0.50000 0.71000 0.09500
MgX2 0.00000 0.50000 0.00000 0.05000 0.09500
AlX1 0.50000 0.50000 0.50000 0.14000 0.09500
AlX2 0.50000 0.50000 0.00000 0.87000 0.09500
AlY1 0.26200 0.51400 0.75200 1.00000 0.09500
AlY2 0.74900 0.50100 0.74600 1.00000 0.09500
Si1 0.04200 0.25000 0.34500 1.00000 0.10400
Si2 0.12200 0.25000 0.50100 0.25000 0.10400
Si2b 0.36000 0.25000 0.49500 0.75000 0.10400
Si3 0.43800 0.25000 0.65000 1.00000 0.10400
Si4 0.94700 0.25000 0.15700 1.00000 0.10400
Si5 0.84900 0.25000 0.99900 1.00000 0.10400
Si6 0.54500 0.25000 0.85300 1.00000 0.10400
O1 0.12100 0.51200 0.33200 1.00000 0.08700
O2 0.24900 0.47700 0.49700 1.00000 0.08700
O3 0.35700 0.50700 0.66200 1.00000 0.08700
O4 0.12100 0.75000 0.71400 1.00000 0.08700
O5 0.12800 0.25000 0.70700 1.00000 0.08700
O6 0.38400 0.75000 0.30100 1.00000 0.08700
O7 0.38800 0.25000 0.29000 1.00000 0.08700
O8 0.98000 0.25000 0.42700 1.00000 0.08700
O9 0.50100 0.75000 0.43200 1.00000 0.08700
O10 0.02000 0.25000 0.57500 1.00000 0.08700
O11 0.53200 0.75000 0.57200 1.00000 0.08700
O12 0.84100 0.49100 0.16000 1.00000 0.08700
O13 0.73900 0.48600 0.99700 1.00000 0.08700
O14 0.66400 0.46600 0.83700 1.00000 0.08700
O15 0.86800 0.75000 0.80200 1.00000 0.08700
O16 0.88800 0.25000 0.78900 1.00000 0.08700
O17 0.61300 0.75000 0.20800 1.00000 0.08700
O18 0.59400 0.25000 0.22400 1.00000 0.08700
O19 0.98900 0.25000 0.07200 1.00000 0.08700
O20 0.54300 0.75000 0.07100 1.00000 0.08700
O21 0.93500 0.25000 0.92300 1.00000 0.08700
O22 0.49100 0.75000 0.93200 1.00000 0.08700

loop_
_cod_related_entry_id
_cod_related_entry_database
_cod_related_entry_code
1 AMCSD 0002335
